data_2233721
loop_
_publ_author_name
'K\"oppen, Robert'
'Riedel, Juliane'
'Emmerling, Franziska'
'Koch, Matthias'

_publ_section_title
;
 (3<i>S</i>,11<i>Z</i>)-14,16-Dihydroxy-3-methyl-3,4,5,6,9,10-hexahydro-1<i>H</i>-2-benzoxacyclotetradecine-1,7(8<i>H</i>)-dione
 (<i>cis</i>-zearalenone): a redetermination
;
_journal_coeditor_code BG2443
_journal_issue 3
_journal_name_full 'Acta Crystallographica Section E'
_journal_page_first o832
_journal_paper_doi 10.1107/S1600536812002735
_journal_volume 68
_journal_year 2012
_chemical_formula_iupac 'C18 H22 O5'
_chemical_formula_moiety 'C18 H22 O5'
_chemical_formula_sum 'C18 H22 O5'
_chemical_formula_weight 318.36
_chemical_name_common cis-Zearalenone
_chemical_name_systematic
;
(3<i>S</i>,11<i>Z</i>)-14,16-dihydroxy-3-methyl-3,4,5,6,9,10-hexahydro-
1<i>H</i>-2-benzoxacyclotetradecine-1,7(8<i>H</i>)-dione
;
_space_group_IT_number 4
_symmetry_cell_setting monoclinic
_symmetry_space_group_name_Hall 'P 2yb'
_symmetry_space_group_name_H-M 'P 1 21 1'
_atom_sites_solution_hydrogens geom
_atom_sites_solution_primary direct
_atom_sites_solution_secondary difmap
_audit_creation_method SHELXL-97
_cell_angle_alpha 90.00
_cell_angle_beta 98.91(3)
_cell_angle_gamma 90.00
_cell_formula_units_Z 2
_cell_length_a 5.677(3)
_cell_length_b 9.186(4)
_cell_length_c 16.531(7)
_cell_measurement_reflns_used 56
_cell_measurement_temperature 296(2)
_cell_measurement_theta_max 25
_cell_measurement_theta_min 4
_cell_volume 851.7(7)
_computing_cell_refinement 'SAINT (Bruker, 2001)'
_computing_data_collection 'SMART (Bruker, 2001)'
_computing_data_reduction 'SAINT (Bruker, 2001)'
_computing_molecular_graphics 'SHELXTL (Bruker, 2001) and ORTEPIII (Burnett & Johnson, 1996)'
_computing_publication_material 'SHELXTL (Sheldrick, 2008)'
_computing_structure_refinement 'SHELXL97 (Sheldrick, 2008)'
_computing_structure_solution 'SHELXS97 (Sheldrick, 2008)'
_diffrn_ambient_temperature 296(2)
_diffrn_measured_fraction_theta_full 0.997
_diffrn_measured_fraction_theta_max 0.997
_diffrn_measurement_device_type 'Bruker APEX CCD area-detector'
_diffrn_measurement_method \w/2\q
_diffrn_radiation_monochromator graphite
_diffrn_radiation_source 'fine-focus sealed tube'
_diffrn_radiation_type MoK\a
_diffrn_radiation_wavelength 0.71073
_diffrn_reflns_av_R_equivalents 0.1013
_diffrn_reflns_av_sigmaI/netI 0.0653
_diffrn_reflns_limit_h_max 7
_diffrn_reflns_limit_h_min -7
_diffrn_reflns_limit_k_max 11
_diffrn_reflns_limit_k_min -11
_diffrn_reflns_limit_l_max 21
_diffrn_reflns_limit_l_min -21
_diffrn_reflns_number 20096
_diffrn_reflns_theta_full 27.00
_diffrn_reflns_theta_max 27.00
_diffrn_reflns_theta_min 1.25
_exptl_absorpt_coefficient_mu 0.090
_exptl_absorpt_correction_T_max 0.28
_exptl_absorpt_correction_T_min 0.21
_exptl_absorpt_correction_type psi-scan
_exptl_absorpt_process_details '(SHELXTL; Sheldrick, 2008)'
_exptl_crystal_colour colourless
_exptl_crystal_density_diffrn 1.241
_exptl_crystal_density_method 'not measured'
_exptl_crystal_description plate
_exptl_crystal_F_000 340
_exptl_crystal_size_max 0.3
_exptl_crystal_size_mid 0.1
_exptl_crystal_size_min 0.05
_refine_diff_density_max 0.140
_refine_diff_density_min -0.113
_refine_ls_extinction_method none
_refine_ls_goodness_of_fit_ref 0.865
_refine_ls_hydrogen_treatment constr
_refine_ls_matrix_type full
_refine_ls_number_parameters 209
_refine_ls_number_reflns 1976
_refine_ls_number_restraints 1
_refine_ls_restrained_S_all 0.864
_refine_ls_R_factor_all 0.0893
_refine_ls_R_factor_gt 0.0383
_refine_ls_shift/su_max 0.000
_refine_ls_shift/su_mean 0.000
_refine_ls_structure_factor_coef Fsqd
_refine_ls_weighting_details 'calc w=1/[\s^2^(Fo^2^)+(0.0678P)^2^] where P=(Fo^2^+2Fc^2^)/3'
_refine_ls_weighting_scheme calc
_refine_ls_wR_factor_gt 0.0862
_refine_ls_wR_factor_ref 0.1237
_reflns_number_gt 1014
_reflns_number_total 1976
_reflns_threshold_expression I>2\s(I)
_cod_data_source_file bg2443.cif
_cod_data_source_block I
_cod_original_sg_symbol_H-M 'P 21'
_cod_database_code 2233721
_cod_database_fobs_code 2233721

loop_
_symmetry_equiv_pos_as_xyz
'x, y, z'
'-x, y+1/2, -z'

loop_
_atom_site_type_symbol
_atom_site_label
_atom_site_fract_x
_atom_site_fract_y
_atom_site_fract_z
_atom_site_U_iso_or_equiv
_atom_site_adp_type
_atom_site_calc_flag
_atom_site_refinement_flags
_atom_site_occupancy
_atom_site_symmetry_multiplicity
O O1 0.7716(4) 0.4105(3) 0.15608(15) 0.0636(7) Uani d . 1 1
O O2 0.8395(5) 0.2441(3) 0.06309(17) 0.0829(9) Uani d . 1 1
O O3 0.7827(6) 0.8046(4) 0.30820(19) 0.0888(10) Uani d . 1 1
O O4 1.5275(5) 0.0183(3) 0.38175(16) 0.0758(9) Uani d . 1 1
H H20 1.6166 -0.0360 0.3613 0.114 Uiso d R 1 1
O O5 1.1936(6) 0.0703(4) 0.10159(17) 0.0871(9) Uani d . 1 1
H H22 1.0861 0.1128 0.0719 0.131 Uiso d R 1 1
C C1 0.8686(7) 0.2863(5) 0.1351(3) 0.0606(10) Uani d . 1 1
C C2 0.3806(8) 0.4346(7) 0.0708(3) 0.0937(15) Uani d . 1 1
H H4 0.3069 0.4314 0.1192 0.141 Uiso calc R 1 1
H H2 0.3917 0.3377 0.0498 0.141 Uiso calc R 1 1
H H3 0.2863 0.4938 0.0301 0.141 Uiso calc R 1 1
C C3 0.6293(7) 0.4994(5) 0.0915(2) 0.0691(12) Uani d . 1 1
H H1 0.7070 0.5021 0.0426 0.083 Uiso calc R 1 1
C C4 0.6229(8) 0.6532(5) 0.1284(3) 0.0783(13) Uani d . 1 1
H H5 0.5046 0.7097 0.0930 0.094 Uiso calc R 1 1
H H6 0.5681 0.6445 0.1809 0.094 Uiso calc R 1 1
C C5 0.8534(9) 0.7391(6) 0.1412(3) 0.0888(14) Uani d . 1 1
H H8 0.8148 0.8417 0.1434 0.107 Uiso calc R 1 1
H H7 0.9330 0.7245 0.0939 0.107 Uiso calc R 1 1
C C6 1.0269(8) 0.7005(6) 0.2177(3) 0.0814(13) Uani d . 1 1
H H9 1.0458 0.5956 0.2189 0.098 Uiso calc R 1 1
H H10 1.1806 0.7419 0.2120 0.098 Uiso calc R 1 1
C C7 0.9691(9) 0.7467(4) 0.2989(3) 0.0684(11) Uani d . 1 1
C C8 1.1633(9) 0.7214(6) 0.3731(3) 0.0950(15) Uani d . 1 1
H H12 1.2920 0.6674 0.3547 0.114 Uiso calc R 1 1
H H11 1.2269 0.8154 0.3922 0.114 Uiso calc R 1 1
C C9 1.0909(10) 0.6422(5) 0.4445(3) 0.0876(14) Uani d . 1 1
H H13 0.9359 0.6776 0.4533 0.105 Uiso calc R 1 1
H H14 1.2040 0.6649 0.4931 0.105 Uiso calc R 1 1
C C10 1.0780(9) 0.4767(4) 0.4340(3) 0.0770(13) Uani d . 1 1
H H16 1.2174 0.4438 0.4119 0.092 Uiso calc R 1 1
H H15 1.0820 0.4318 0.4873 0.092 Uiso calc R 1 1
C C11 0.8601(7) 0.4273(4) 0.3791(2) 0.0613(10) Uani d . 1 1
H H17 0.7185 0.4688 0.3897 0.074 Uiso calc R 1 1
C C12 0.8360(7) 0.3329(4) 0.3171(2) 0.0549(10) Uani d . 1 1
H H18 0.6828 0.3230 0.2881 0.066 Uiso calc R 1 1
C C13 1.1930(7) 0.1716(4) 0.3452(2) 0.0578(10) Uani d . 1 1
H H19 1.1928 0.1882 0.4007 0.069 Uiso calc R 1 1
C C14 1.3643(7) 0.0777(4) 0.3214(2) 0.0590(10) Uani d . 1 1
C C15 1.3633(7) 0.0455(4) 0.2402(3) 0.0643(11) Uani d . 1 1
H H21 1.4758 -0.0179 0.2246 0.077 Uiso calc R 1 1
C C16 1.1909(8) 0.1094(4) 0.1815(2) 0.0648(11) Uani d . 1 1
C C17 1.0217(7) 0.2105(4) 0.2032(2) 0.0535(9) Uani d . 1 1
C C18 1.0224(6) 0.2411(4) 0.2881(2) 0.0516(9) Uani d . 1 1

loop_
_atom_site_aniso_label
_atom_site_aniso_U_11
_atom_site_aniso_U_22
_atom_site_aniso_U_33
_atom_site_aniso_U_12
_atom_site_aniso_U_13
_atom_site_aniso_U_23
O1 0.0711(17) 0.0634(17) 0.0536(15) 0.0035(16) 0.0008(12) 0.0067(14)
O2 0.097(2) 0.097(2) 0.0508(17) 0.0073(19) -0.0019(15) -0.0117(16)
O3 0.093(2) 0.078(2) 0.097(2) 0.024(2) 0.0210(19) 0.0020(18)
O4 0.0816(19) 0.0612(18) 0.0781(19) 0.0113(15) -0.0079(15) 0.0037(15)
O5 0.110(2) 0.088(2) 0.0641(18) 0.018(2) 0.0173(16) -0.0149(16)
C1 0.059(2) 0.064(3) 0.059(3) -0.004(2) 0.009(2) -0.002(2)
C2 0.072(3) 0.110(4) 0.093(3) -0.001(3) -0.007(2) 0.004(3)
C3 0.063(3) 0.082(3) 0.059(2) 0.002(2) 0.0022(19) 0.015(2)
C4 0.077(3) 0.081(3) 0.076(3) 0.012(3) 0.012(2) 0.025(3)
C5 0.101(4) 0.080(3) 0.089(3) -0.001(3) 0.028(3) 0.014(3)
C6 0.075(3) 0.065(3) 0.103(4) -0.003(2) 0.009(3) -0.004(3)
C7 0.085(3) 0.045(2) 0.076(3) -0.005(2) 0.015(2) 0.002(2)
C8 0.084(3) 0.084(3) 0.109(4) -0.013(3) -0.009(3) 0.014(3)
C9 0.130(4) 0.052(2) 0.074(3) -0.001(3) -0.005(3) -0.006(2)
C10 0.112(4) 0.049(2) 0.065(3) -0.001(2) -0.001(2) -0.001(2)
C11 0.079(3) 0.053(2) 0.053(2) 0.002(2) 0.0143(19) 0.002(2)
C12 0.058(2) 0.054(2) 0.053(2) -0.0043(19) 0.0102(18) 0.0073(19)
C13 0.075(3) 0.047(2) 0.051(2) -0.007(2) 0.009(2) -0.0010(18)
C14 0.072(3) 0.043(2) 0.061(3) -0.009(2) 0.005(2) -0.001(2)
C15 0.069(3) 0.047(2) 0.077(3) 0.006(2) 0.011(2) -0.003(2)
C16 0.084(3) 0.055(3) 0.059(3) -0.007(2) 0.021(2) -0.011(2)
C17 0.060(2) 0.049(2) 0.051(2) -0.0067(19) 0.0063(18) -0.0027(17)
C18 0.060(2) 0.042(2) 0.054(2) -0.0102(19) 0.0100(18) 0.0021(18)

loop_
_atom_type_symbol
_atom_type_description
_atom_type_scat_dispersion_real
_atom_type_scat_dispersion_imag
_atom_type_scat_source
C C 0.0033 0.0000 'International Tables Vol C Tables 4.2.6.8 and 6.1.1.4'
H H 0.0000 0.0000 'International Tables Vol C Tables 4.2.6.8 and 6.1.1.4'
O O 0.0106 0.0000 'International Tables Vol C Tables 4.2.6.8 and 6.1.1.4'

loop_
_geom_angle_atom_site_label_1
_geom_angle_atom_site_label_2
_geom_angle_atom_site_label_3
_geom_angle
C1 O1 C3 119.0(3)
C14 O4 H20 109.5
C16 O5 H22 109.5
O2 C1 O1 121.2(4)
O2 C1 C17 123.9(4)
O1 C1 C17 114.9(3)
C3 C2 H4 109.5
C3 C2 H2 109.5
H4 C2 H2 109.5
C3 C2 H3 109.5
H4 C2 H3 109.5
H2 C2 H3 109.5
O1 C3 C2 109.3(3)
O1 C3 C4 105.3(3)
C2 C3 C4 111.7(4)
O1 C3 H1 110.1
C2 C3 H1 110.1
C4 C3 H1 110.1
C5 C4 C3 117.4(4)
C5 C4 H5 108.0
C3 C4 H5 108.0
C5 C4 H6 108.0
C3 C4 H6 108.0
H5 C4 H6 107.2
C4 C5 C6 115.4(4)
C4 C5 H8 108.4
C6 C5 H8 108.4
C4 C5 H7 108.4
C6 C5 H7 108.4
H8 C5 H7 107.5
C7 C6 C5 118.6(4)
C7 C6 H9 107.7
C5 C6 H9 107.7
C7 C6 H10 107.7
C5 C6 H10 107.7
H9 C6 H10 107.1
O3 C7 C6 123.8(4)
O3 C7 C8 119.8(4)
C6 C7 C8 116.4(4)
C9 C8 C7 116.9(4)
C9 C8 H12 108.1
C7 C8 H12 108.1
C9 C8 H11 108.1
C7 C8 H11 108.1
H12 C8 H11 107.3
C8 C9 C10 114.0(4)
C8 C9 H13 108.7
C10 C9 H13 108.7
C8 C9 H14 108.7
C10 C9 H14 108.7
H13 C9 H14 107.6
C11 C10 C9 113.1(4)
C11 C10 H16 109.0
C9 C10 H16 109.0
C11 C10 H15 109.0
C9 C10 H15 109.0
H16 C10 H15 107.8
C12 C11 C10 130.1(4)
C12 C11 H17 115.0
C10 C11 H17 115.0
C11 C12 C18 128.5(4)
C11 C12 H18 115.8
C18 C12 H18 115.8
C18 C13 C14 122.0(3)
C18 C13 H19 119.0
C14 C13 H19 119.0
O4 C14 C15 121.8(4)
O4 C14 C13 117.5(3)
C15 C14 C13 120.6(4)
C14 C15 C16 119.0(4)
C14 C15 H21 120.5
C16 C15 H21 120.5
O5 C16 C15 116.7(4)
O5 C16 C17 121.5(4)
C15 C16 C17 121.8(4)
C16 C17 C18 118.5(3)
C16 C17 C1 117.0(3)
C18 C17 C1 124.3(3)
C13 C18 C17 118.0(3)
C13 C18 C12 119.6(3)
C17 C18 C12 122.2(3)

loop_
_geom_bond_atom_site_label_1
_geom_bond_atom_site_label_2
_geom_bond_distance
O1 C1 1.336(5)
O1 C3 1.480(4)
O2 C1 1.238(4)
O3 C7 1.215(5)
O4 C14 1.366(4)
O4 H20 0.8200
O5 C16 1.371(4)
O5 H22 0.8200
C1 C17 1.485(5)
C2 C3 1.522(6)
C2 H4 0.9600
C2 H2 0.9600
C2 H3 0.9600
C3 C4 1.542(6)
C3 H1 0.9800
C4 C5 1.514(6)
C4 H5 0.9700
C4 H6 0.9700
C5 C6 1.521(6)
C5 H8 0.9700
C5 H7 0.9700
C6 C7 1.491(6)
C6 H9 0.9700
C6 H10 0.9700
C7 C8 1.535(6)
C8 C9 1.497(7)
C8 H12 0.9700
C8 H11 0.9700
C9 C10 1.531(6)
C9 H13 0.9700
C9 H14 0.9700
C10 C11 1.487(6)
C10 H16 0.9700
C10 H15 0.9700
C11 C12 1.334(5)
C11 H17 0.9300
C12 C18 1.488(5)
C12 H18 0.9300
C13 C18 1.398(5)
C13 C14 1.401(5)
C13 H19 0.9300
C14 C15 1.373(5)
C15 C16 1.397(5)
C15 H21 0.9300
C16 C17 1.422(5)
C17 C18 1.432(5)

loop_
_geom_hbond_atom_site_label_D
_geom_hbond_atom_site_label_H
_geom_hbond_atom_site_label_A
_geom_hbond_site_symmetry_A
_geom_hbond_distance_DH
_geom_hbond_distance_HA
_geom_hbond_distance_DA
_geom_hbond_angle_DHA
O5 H22 O2 . 0.82 1.84 2.569(5) 148
O4 H20 O3 1_645 0.82 2.01 2.824(5) 169

loop_
_geom_torsion_atom_site_label_1
_geom_torsion_atom_site_label_2
_geom_torsion_atom_site_label_3
_geom_torsion_atom_site_label_4
_geom_torsion
C3 O1 C1 O2 -0.7(5)
C3 O1 C1 C17 175.9(3)
C1 O1 C3 C2 79.8(4)
C1 O1 C3 C4 -160.1(3)
O1 C3 C4 C5 69.7(4)
C2 C3 C4 C5 -171.8(4)
C3 C4 C5 C6 -80.4(5)
C4 C5 C6 C7 -72.6(6)
C5 C6 C7 O3 5.5(6)
C5 C6 C7 C8 -172.9(4)
O3 C7 C8 C9 53.2(6)
C6 C7 C8 C9 -128.3(5)
C7 C8 C9 C10 80.1(6)
C8 C9 C10 C11 -77.0(6)
C9 C10 C11 C12 132.8(5)
C10 C11 C12 C18 4.5(7)
C18 C13 C14 O4 178.2(3)
C18 C13 C14 C15 -3.0(6)
O4 C14 C15 C16 179.7(3)
C13 C14 C15 C16 0.9(6)
C14 C15 C16 O5 -178.2(3)
C14 C15 C16 C17 2.2(6)
O5 C16 C17 C18 177.2(3)
C15 C16 C17 C18 -3.2(6)
O5 C16 C17 C1 -7.7(5)
C15 C16 C17 C1 171.9(4)
O2 C1 C17 C16 17.5(6)
O1 C1 C17 C16 -159.0(3)
O2 C1 C17 C18 -167.7(4)
O1 C1 C17 C18 15.8(5)
C14 C13 C18 C17 1.9(5)
C14 C13 C18 C12 176.4(3)
C16 C17 C18 C13 1.1(5)
C1 C17 C18 C13 -173.6(3)
C16 C17 C18 C12 -173.3(3)
C1 C17 C18 C12 12.0(5)
C11 C12 C18 C13 41.9(6)
C11 C12 C18 C17 -143.8(4)

loop_
_cod_related_entry_id
_cod_related_entry_database
_cod_related_entry_code
1 ChemSpider 4444897
